data_7241141
loop_
_publ_author_name
'Zhang, Jiarong'
'Bi, Fuqiang'
'Zhai, Lianjie'
'Huo, Huan'
'Yang, Zhi'
'Wang, Bozhou'

_publ_section_title
;
 A comparative study of the structures, thermal stabilities and energetic
 performances of two energetic regioisomers:
 3(4)-(4-aminofurazan-3-yl)-4(3)-(4-nitrofurazan-3-yl)furoxan
;
_journal_issue 53
_journal_name_full 'RSC Advances'
_journal_page_first 31800
_journal_page_last 31807
_journal_paper_doi 10.1039/D0RA06186G
_journal_volume 10
_journal_year 2020
_chemical_formula_sum 'C6 H2 N8 O6'
_chemical_formula_weight 282.16
_space_group_IT_number 14
_space_group_name_Hall '-P 2yn'
_space_group_name_H-M_alt 'P 1 21/n 1'
_symmetry_cell_setting monoclinic
_symmetry_space_group_name_H-M 'P 1 21/n 1'
_atom_sites_solution_hydrogens geom
_atom_sites_solution_primary direct
_atom_sites_solution_secondary difmap
_audit_creation_method SHELXL-97
_audit_update_record
;
2020-06-29 deposited with the CCDC.	2020-08-11 downloaded from the CCDC.
;
_cell_angle_alpha 90.00
_cell_angle_beta 104.100(2)
_cell_angle_gamma 90.00
_cell_formula_units_Z 4
_cell_length_a 7.7624(12)
_cell_length_b 13.253(2)
_cell_length_c 10.4256(16)
_cell_measurement_reflns_used 2526
_cell_measurement_temperature 296(2)
_cell_measurement_theta_max 27.23
_cell_measurement_theta_min 2.53
_cell_volume 1040.2(3)
_computing_cell_refinement 'Bruker SAINT'
_computing_data_collection 'Bruker APEX2'
_computing_data_reduction 'Bruker SAINT'
_computing_molecular_graphics 'Bruker SHELXTL'
_computing_publication_material 'Bruker SHELXTL'
_computing_structure_refinement 'SHELXL-97 (Sheldrick, 2008)'
_computing_structure_solution 'SHELXS-97 (Sheldrick, 2008)'
_diffrn_ambient_temperature 296(2)
_diffrn_measured_fraction_theta_full 0.998
_diffrn_measured_fraction_theta_max 0.998
_diffrn_measurement_device_type 'Bruker APEX-II CCD'
_diffrn_measurement_method '\f and \w scans'
_diffrn_radiation_monochromator graphite
_diffrn_radiation_source 'fine-focus sealed tube'
_diffrn_radiation_type MoK\a
_diffrn_radiation_wavelength 0.71073
_diffrn_reflns_av_R_equivalents 0.0210
_diffrn_reflns_av_sigmaI/netI 0.0223
_diffrn_reflns_limit_h_max 9
_diffrn_reflns_limit_h_min -8
_diffrn_reflns_limit_k_max 15
_diffrn_reflns_limit_k_min -15
_diffrn_reflns_limit_l_max 12
_diffrn_reflns_limit_l_min -11
_diffrn_reflns_number 5129
_diffrn_reflns_theta_full 25.09
_diffrn_reflns_theta_max 25.09
_diffrn_reflns_theta_min 2.53
_exptl_absorpt_coefficient_mu 0.162
_exptl_absorpt_correction_T_max 0.9756
_exptl_absorpt_correction_T_min 0.9457
_exptl_absorpt_correction_type none
_exptl_crystal_density_diffrn 1.802
_exptl_crystal_density_meas 0
_exptl_crystal_density_method 'not measured'
_exptl_crystal_F_000 568
_exptl_crystal_size_max 0.35
_exptl_crystal_size_mid 0.29
_exptl_crystal_size_min 0.15
_refine_diff_density_max 0.166
_refine_diff_density_min -0.159
_refine_diff_density_rms 0.032
_refine_ls_extinction_coef 0.024(3)
_refine_ls_extinction_expression Fc^*^=kFc[1+0.001xFc^2^\l^3^/sin(2\q)]^-1/4^
_refine_ls_extinction_method SHELXL
_refine_ls_goodness_of_fit_ref 1.027
_refine_ls_hydrogen_treatment mixed
_refine_ls_matrix_type full
_refine_ls_number_parameters 182
_refine_ls_number_reflns 1855
_refine_ls_number_restraints 0
_refine_ls_restrained_S_all 1.027
_refine_ls_R_factor_all 0.0371
_refine_ls_R_factor_gt 0.0319
_refine_ls_shift/su_max 0.001
_refine_ls_shift/su_mean 0.000
_refine_ls_structure_factor_coef Fsqd
_refine_ls_weighting_details 'calc w=1/[\s^2^(Fo^2^)+(0.0434P)^2^+0.2333P] where P=(Fo^2^+2Fc^2^)/3'
_refine_ls_weighting_scheme calc
_refine_ls_wR_factor_gt 0.0837
_refine_ls_wR_factor_ref 0.0883
_reflns_number_gt 1609
_reflns_number_total 1855
_reflns_threshold_expression >2sigma(I)
_cod_data_source_file d0ra06186g2.cif
_cod_data_source_block xb0354_0m
_cod_depositor_comments
;
The following automatic conversions were performed:

data item '_symmetry_cell_setting' value 'Monoclinic' was changed to
'monoclinic' in accordance with the
/home/data/users/saulius/crontab/automatic-downloads/rss-feeds/RSC/lib/dictionaries/cif_core.dic
dictionary named 'cif_core.dic' version 2.4.2 last updated on
2011-04-26.

Automatic conversion script
Id: cif_fix_values 7556 2019-12-06 15:28:31Z antanas 

 Adding full bibliography for 7241141--7241142.cif.
;
_cod_original_sg_symbol_H-M P2(1)/n
_cod_database_code 7241141

loop_
_symmetry_equiv_pos_as_xyz
'x, y, z'
'-x+1/2, y+1/2, -z+1/2'
'-x, -y, -z'
'x-1/2, -y-1/2, z-1/2'

loop_
_atom_site_label
_atom_site_type_symbol
_atom_site_fract_x
_atom_site_fract_y
_atom_site_fract_z
_atom_site_U_iso_or_equiv
_atom_site_adp_type
_atom_site_occupancy
_atom_site_symmetry_multiplicity
_atom_site_calc_flag
_atom_site_refinement_flags
_atom_site_disorder_assembly
_atom_site_disorder_group
N1 N 0.02457(17) 0.82984(10) 1.12862(13) 0.0493(3) Uani 1 1 d . . .
N2 N -0.0661(2) 0.66217(11) 1.07042(17) 0.0648(4) Uani 1 1 d . . .
N3 N -0.0737(2) 0.66200(12) 0.85052(18) 0.0745(5) Uani 1 1 d . . .
N4 N -0.12275(18) 0.86807(13) 0.72141(14) 0.0608(4) Uani 1 1 d . . .
N5 N 0.13379(17) 0.94868(11) 0.71366(13) 0.0535(4) Uani 1 1 d . . .
N6 N 0.36465(17) 0.78606(12) 0.97423(15) 0.0602(4) Uani 1 1 d . . .
N7 N 0.63697(18) 0.85433(12) 0.98940(15) 0.0597(4) Uani 1 1 d . . .
N8 N 0.56388(19) 0.98461(11) 0.83691(15) 0.0607(4) Uani 1 1 d . . .
H8A H 0.6720 1.0056 0.8543 0.073 Uiso 1 1 calc R . .
H8B H 0.4833 1.0154 0.7788 0.073 Uiso 1 1 calc R . .
O1 O 0.0180(2) 0.81362(12) 1.24090(13) 0.0836(5) Uani 1 1 d . . .
O2 O 0.06330(16) 0.90997(9) 1.08538(11) 0.0586(3) Uani 1 1 d . . .
O3 O -0.1004(2) 0.60633(10) 0.95686(17) 0.0850(5) Uani 1 1 d . . .
O4 O -0.05584(16) 0.94152(11) 0.65560(11) 0.0665(4) Uani 1 1 d . . .
O5 O 0.21587(18) 1.01130(11) 0.66612(13) 0.0750(4) Uani 1 1 d . . .
O6 O 0.54005(15) 0.78017(11) 1.03609(13) 0.0717(4) Uani 1 1 d . . .
C1 C -0.01850(18) 0.74865(11) 1.03434(15) 0.0453(4) Uani 1 1 d . . .
C2 C -0.02256(19) 0.75079(12) 0.89813(16) 0.0486(4) Uani 1 1 d . . .
C3 C 0.01010(19) 0.83253(12) 0.81175(14) 0.0460(4) Uani 1 1 d . . .
C4 C 0.17226(19) 0.88095(11) 0.80958(14) 0.0426(4) Uani 1 1 d . . .
C5 C 0.34884(18) 0.86000(11) 0.89076(14) 0.0425(3) Uani 1 1 d . . .
C6 C 0.52111(19) 0.90426(11) 0.90024(15) 0.0444(4) Uani 1 1 d . . .

loop_
_atom_site_aniso_label
_atom_site_aniso_U_11
_atom_site_aniso_U_22
_atom_site_aniso_U_33
_atom_site_aniso_U_23
_atom_site_aniso_U_13
_atom_site_aniso_U_12
N1 0.0437(7) 0.0559(8) 0.0466(8) 0.0026(6) 0.0075(6) -0.0034(6)
N2 0.0582(9) 0.0504(9) 0.0836(11) 0.0065(8) 0.0129(8) -0.0050(7)
N3 0.0759(11) 0.0601(10) 0.0889(12) -0.0241(9) 0.0228(9) -0.0122(8)
N4 0.0459(8) 0.0828(11) 0.0498(8) -0.0067(7) 0.0040(6) 0.0078(7)
N5 0.0482(8) 0.0672(9) 0.0460(7) 0.0076(7) 0.0131(6) 0.0138(6)
N6 0.0373(7) 0.0742(10) 0.0677(9) 0.0251(8) 0.0102(6) 0.0052(6)
N7 0.0390(7) 0.0753(10) 0.0652(9) 0.0080(8) 0.0134(6) 0.0023(7)
N8 0.0530(8) 0.0575(9) 0.0734(10) 0.0025(7) 0.0190(7) -0.0107(7)
O1 0.1111(12) 0.0922(10) 0.0487(8) 0.0061(7) 0.0223(7) -0.0147(8)
O2 0.0663(8) 0.0532(7) 0.0559(7) -0.0048(5) 0.0141(6) -0.0152(6)
O3 0.0924(11) 0.0495(7) 0.1151(12) -0.0092(8) 0.0291(9) -0.0172(7)
O4 0.0535(7) 0.0933(10) 0.0479(7) 0.0084(6) 0.0032(5) 0.0217(6)
O5 0.0717(9) 0.0841(9) 0.0738(9) 0.0336(7) 0.0265(7) 0.0151(7)
O6 0.0394(6) 0.0923(10) 0.0798(9) 0.0369(7) 0.0073(6) 0.0094(6)
C1 0.0325(7) 0.0442(8) 0.0573(9) 0.0021(7) 0.0071(7) 0.0002(6)
C2 0.0343(7) 0.0493(9) 0.0616(10) -0.0118(7) 0.0107(7) -0.0027(6)
C3 0.0387(8) 0.0570(9) 0.0409(8) -0.0108(7) 0.0073(6) 0.0034(7)
C4 0.0397(8) 0.0495(8) 0.0391(8) -0.0004(6) 0.0108(6) 0.0071(6)
C5 0.0366(7) 0.0487(8) 0.0436(8) 0.0020(6) 0.0125(6) 0.0048(6)
C6 0.0396(8) 0.0492(8) 0.0466(8) -0.0052(7) 0.0150(6) 0.0020(6)

loop_
_atom_type_symbol
_atom_type_description
_atom_type_scat_dispersion_real
_atom_type_scat_dispersion_imag
_atom_type_scat_source
C C 0.0033 0.0016 'International Tables Vol C Tables 4.2.6.8 and 6.1.1.4'
H H 0.0000 0.0000 'International Tables Vol C Tables 4.2.6.8 and 6.1.1.4'
N N 0.0061 0.0033 'International Tables Vol C Tables 4.2.6.8 and 6.1.1.4'
O O 0.0106 0.0060 'International Tables Vol C Tables 4.2.6.8 and 6.1.1.4'

loop_
_geom_angle_atom_site_label_1
_geom_angle_atom_site_label_2
_geom_angle_atom_site_label_3
_geom_angle
_geom_angle_site_symmetry_1
_geom_angle_site_symmetry_3
_geom_angle_publ_flag
O1 N1 O2 126.01(15) . . ?
O1 N1 C1 118.19(14) . . ?
O2 N1 C1 115.80(13) . . ?
C1 N2 O3 103.78(15) . . ?
C2 N3 O3 105.49(15) . . ?
C3 N4 O4 106.87(13) . . ?
O5 N5 C4 136.33(14) . . ?
O5 N5 O4 116.80(13) . . ?
C4 N5 O4 106.86(13) . . ?
C5 N6 O6 106.38(12) . . ?
C6 N7 O6 105.60(12) . . ?
C6 N8 H8A 120.0 . . ?
C6 N8 H8B 120.0 . . ?
H8A N8 H8B 120.0 . . ?
N2 O3 N3 111.62(12) . . ?
N4 O4 N5 107.96(11) . . ?
N6 O6 N7 110.91(11) . . ?
N2 C1 C2 111.94(15) . . ?
N2 C1 N1 120.05(15) . . ?
C2 C1 N1 127.97(14) . . ?
N3 C2 C1 107.17(16) . . ?
N3 C2 C3 121.00(16) . . ?
C1 C2 C3 131.74(14) . . ?
N4 C3 C4 111.96(15) . . ?
N4 C3 C2 119.01(14) . . ?
C4 C3 C2 129.03(13) . . ?
N5 C4 C3 106.35(13) . . ?
N5 C4 C5 125.30(14) . . ?
C3 C4 C5 128.31(14) . . ?
N6 C5 C6 109.09(13) . . ?
N6 C5 C4 117.23(13) . . ?
C6 C5 C4 133.68(14) . . ?
N7 C6 N8 123.01(15) . . ?
N7 C6 C5 108.02(14) . . ?
N8 C6 C5 128.92(14) . . ?

loop_
_geom_bond_atom_site_label_1
_geom_bond_atom_site_label_2
_geom_bond_distance
_geom_bond_site_symmetry_2
_geom_bond_publ_flag
N1 O1 1.2035(18) . ?
N1 O2 1.2195(17) . ?
N1 C1 1.441(2) . ?
N2 C1 1.288(2) . ?
N2 O3 1.366(2) . ?
N3 C2 1.301(2) . ?
N3 O3 1.389(2) . ?
N4 C3 1.304(2) . ?
N4 O4 1.364(2) . ?
N5 O5 1.2224(18) . ?
N5 C4 1.323(2) . ?
N5 O4 1.4519(18) . ?
N6 C5 1.296(2) . ?
N6 O6 1.3594(17) . ?
N7 C6 1.305(2) . ?
N7 O6 1.3955(19) . ?
N8 C6 1.337(2) . ?
N8 H8A 0.8600 . ?
N8 H8B 0.8600 . ?
C1 C2 1.413(2) . ?
C2 C3 1.470(2) . ?
C3 C4 1.418(2) . ?
C4 C5 1.452(2) . ?
C5 C6 1.441(2) . ?

loop_
_geom_torsion_atom_site_label_1
_geom_torsion_atom_site_label_2
_geom_torsion_atom_site_label_3
_geom_torsion_atom_site_label_4
_geom_torsion
_geom_torsion_site_symmetry_1
_geom_torsion_site_symmetry_2
_geom_torsion_site_symmetry_3
_geom_torsion_site_symmetry_4
_geom_torsion_publ_flag
C1 N2 O3 N3 -0.55(19) . . . . ?
C2 N3 O3 N2 0.4(2) . . . . ?
C3 N4 O4 N5 0.11(16) . . . . ?
O5 N5 O4 N4 179.90(14) . . . . ?
C4 N5 O4 N4 0.01(16) . . . . ?
C5 N6 O6 N7 0.44(19) . . . . ?
C6 N7 O6 N6 -0.07(19) . . . . ?
O3 N2 C1 C2 0.52(18) . . . . ?
O3 N2 C1 N1 178.35(13) . . . . ?
O1 N1 C1 N2 1.4(2) . . . . ?
O2 N1 C1 N2 -177.95(14) . . . . ?
O1 N1 C1 C2 178.86(15) . . . . ?
O2 N1 C1 C2 -0.5(2) . . . . ?
O3 N3 C2 C1 -0.04(18) . . . . ?
O3 N3 C2 C3 -176.95(14) . . . . ?
N2 C1 C2 N3 -0.32(19) . . . . ?
N1 C1 C2 N3 -177.94(15) . . . . ?
N2 C1 C2 C3 176.13(15) . . . . ?
N1 C1 C2 C3 -1.5(3) . . . . ?
O4 N4 C3 C4 -0.18(17) . . . . ?
O4 N4 C3 C2 -179.45(13) . . . . ?
N3 C2 C3 N4 65.3(2) . . . . ?
C1 C2 C3 N4 -110.70(19) . . . . ?
N3 C2 C3 C4 -113.78(19) . . . . ?
C1 C2 C3 C4 70.2(2) . . . . ?
O5 N5 C4 C3 -179.98(18) . . . . ?
O4 N5 C4 C3 -0.11(15) . . . . ?
O5 N5 C4 C5 -2.2(3) . . . . ?
O4 N5 C4 C5 177.67(13) . . . . ?
N4 C3 C4 N5 0.19(18) . . . . ?
C2 C3 C4 N5 179.37(14) . . . . ?
N4 C3 C4 C5 -177.50(14) . . . . ?
C2 C3 C4 C5 1.7(3) . . . . ?
O6 N6 C5 C6 -0.61(18) . . . . ?
O6 N6 C5 C4 178.96(13) . . . . ?
N5 C4 C5 N6 -175.19(15) . . . . ?
C3 C4 C5 N6 2.1(2) . . . . ?
N5 C4 C5 C6 4.3(3) . . . . ?
C3 C4 C5 C6 -178.46(15) . . . . ?
O6 N7 C6 N8 177.11(14) . . . . ?
O6 N7 C6 C5 -0.29(17) . . . . ?
N6 C5 C6 N7 0.59(18) . . . . ?
C4 C5 C6 N7 -178.88(16) . . . . ?
N6 C5 C6 N8 -176.61(15) . . . . ?
C4 C5 C6 N8 3.9(3) . . . . ?
